data_7057677
loop_
_publ_author_name
'Ghosh, Sagar'
'Hari, Nairita'
'Pinkowicz, Dawid'
'Fitta, Magdalena'
'Mohanta, Sasankasekhar'

_publ_section_title
;
 Syntheses, crystal structures and magnetic properties of a series of
 ZnII2LnIII2 compounds (Ln = Gd, Tb, Dy, Ho and Er): contrasting
 structural and magnetic features
;
_journal_issue 19
_journal_name_full 'New Journal of Chemistry'
_journal_page_first 15917
_journal_paper_doi 10.1039/C8NJ02532K
_journal_volume 42
_journal_year 2018
_chemical_formula_sum 'C34 H52 Cl2 Dy2 N4 O16 Zn2'
_chemical_formula_weight 1299.43
_space_group_crystal_system monoclinic
_space_group_IT_number 14
_space_group_name_Hall '-P 2yn'
_space_group_name_H-M_alt 'P 1 21/n 1'
_symmetry_space_group_name_Hall '-P 2yn'
_symmetry_space_group_name_H-M 'P 1 21/n 1'
_atom_sites_solution_hydrogens mixed
_audit_creation_method SHELXL-2014/7
_audit_update_record
;
2018-08-20 deposited with the CCDC.
2018-08-27 downloaded from the CCDC.
;
_cell_angle_alpha 90
_cell_angle_beta 110.323(2)
_cell_angle_gamma 90
_cell_formula_units_Z 2
_cell_length_a 11.6258(7)
_cell_length_b 12.5857(8)
_cell_length_c 16.4964(10)
_cell_measurement_reflns_used 7456
_cell_measurement_temperature 296(2)
_cell_measurement_theta_max 25.37
_cell_measurement_theta_min 2.47
_cell_volume 2263.5(2)
_computing_cell_refinement 'Bruker SAINT'
_computing_data_collection 'Bruker APEX2'
_computing_data_reduction 'Bruker SAINT'
_computing_molecular_graphics 'Bruker SHELXTL'
_computing_publication_material 'Bruker SHELXTL'
_computing_structure_refinement 'SHELXL-2014/7 (Sheldrick, 2014)'
_computing_structure_solution 'SHELXS-97 (Sheldrick, 2008)'
_diffrn_ambient_temperature 296(2)
_diffrn_measured_fraction_theta_full 0.999
_diffrn_measured_fraction_theta_max 0.990
_diffrn_measurement_device_type 'Bruker APEX-II CCD'
_diffrn_measurement_method '\f and \w scans'
_diffrn_radiation_type MoK\a
_diffrn_radiation_wavelength 0.71073
_diffrn_reflns_av_R_equivalents 0.0537
_diffrn_reflns_av_unetI/netI 0.0375
_diffrn_reflns_Laue_measured_fraction_full 0.999
_diffrn_reflns_Laue_measured_fraction_max 0.990
_diffrn_reflns_limit_h_max 14
_diffrn_reflns_limit_h_min -14
_diffrn_reflns_limit_k_max 15
_diffrn_reflns_limit_k_min -15
_diffrn_reflns_limit_l_max 20
_diffrn_reflns_limit_l_min -20
_diffrn_reflns_number 27424
_diffrn_reflns_point_group_measured_fraction_full 0.999
_diffrn_reflns_point_group_measured_fraction_max 0.990
_diffrn_reflns_theta_full 25.242
_diffrn_reflns_theta_max 26.502
_diffrn_reflns_theta_min 1.875
_exptl_absorpt_coefficient_mu 4.497
_exptl_absorpt_correction_T_max 0.7454
_exptl_absorpt_correction_T_min 0.3607
_exptl_absorpt_correction_type multi-scan
_exptl_absorpt_process_details SADABS
_exptl_crystal_colour yellow
_exptl_crystal_density_diffrn 1.907
_exptl_crystal_description cuboid
_exptl_crystal_F_000 1276
_exptl_crystal_size_max 0.200
_exptl_crystal_size_mid 0.180
_exptl_crystal_size_min 0.160
_exptl_transmission_factor_max 0.7454
_exptl_transmission_factor_min 0.3607
_refine_diff_density_max 1.040
_refine_diff_density_min -0.444
_refine_diff_density_rms 0.127
_refine_ls_extinction_method none
_refine_ls_goodness_of_fit_ref 1.021
_refine_ls_hydrogen_treatment mixed
_refine_ls_matrix_type full
_refine_ls_number_parameters 283
_refine_ls_number_reflns 4646
_refine_ls_number_restraints 2
_refine_ls_restrained_S_all 1.020
_refine_ls_R_factor_all 0.0464
_refine_ls_R_factor_gt 0.0343
_refine_ls_shift/su_max 0.002
_refine_ls_shift/su_mean 0.000
_refine_ls_structure_factor_coef Fsqd
_refine_ls_weighting_details 'w=1/[\s^2^(Fo^2^)+(0.0500P)^2^+2.0000P] where P=(Fo^2^+2Fc^2^)/3'
_refine_ls_weighting_scheme calc
_refine_ls_wR_factor_gt 0.0828
_refine_ls_wR_factor_ref 0.0900
_reflns_Friedel_coverage 0.000
_reflns_number_gt 3810
_reflns_number_total 4646
_reflns_threshold_expression 'I > 2\s(I)'
_cod_data_source_file c8nj02532k2.cif
_cod_data_source_block 3
_cod_depositor_comments 'Adding full bibliography for 7057673--7057677.cif.'
_cod_database_code 7057677
_shelx_shelxl_version_number 2014/7
_shelx_space_group_comment
;
The symmetry employed for this shelxl refinement is uniquely defined
by the following loop, which should always be used as a source of
symmetry information in preference to the above space-group names.
They are only intended as comments.
;
_shelx_estimated_absorpt_t_min 0.467
_shelx_estimated_absorpt_t_max 0.533

loop_
_space_group_symop_operation_xyz
'x, y, z'
'-x+1/2, y+1/2, -z+1/2'
'-x, -y, -z'
'x-1/2, -y-1/2, z-1/2'

loop_
_atom_site_label
_atom_site_type_symbol
_atom_site_fract_x
_atom_site_fract_y
_atom_site_fract_z
_atom_site_U_iso_or_equiv
_atom_site_adp_type
_atom_site_occupancy
_atom_site_site_symmetry_order
_atom_site_calc_flag
_atom_site_refinement_flags_posn
_atom_site_refinement_flags_adp
C1 C 0.4612(4) 0.6720(4) 0.2436(3) 0.0352(10) Uani 1 1 d . .
C2 C 0.4703(4) 0.5718(4) 0.2813(3) 0.0414(12) Uani 1 1 d . .
C3 C 0.4671(5) 0.5583(5) 0.3633(4) 0.0527(14) Uani 1 1 d . .
H3 H 0.4751 0.4907 0.3875 0.063 Uiso 1 1 calc R U
C4 C 0.4520(5) 0.6452(6) 0.4092(4) 0.0587(16) Uani 1 1 d . .
H4 H 0.4513 0.6364 0.4650 0.070 Uiso 1 1 calc R U
C5 C 0.4381(5) 0.7433(5) 0.3738(4) 0.0552(15) Uani 1 1 d . .
H5 H 0.4276 0.8013 0.4054 0.066 Uiso 1 1 calc R U
C6 C 0.4396(5) 0.7586(4) 0.2895(3) 0.0438(12) Uani 1 1 d . .
C7 C 0.4039(5) 0.8628(5) 0.2515(4) 0.0503(13) Uani 1 1 d . .
H7 H 0.3751 0.9116 0.2823 0.060 Uiso 1 1 calc R U
C8 C 0.3532(6) 0.9922(5) 0.1385(4) 0.0608(16) Uani 1 1 d . .
H8A H 0.4162 1.0419 0.1369 0.073 Uiso 1 1 calc R U
H8B H 0.3061 1.0243 0.1704 0.073 Uiso 1 1 calc R U
C9 C 0.2710(6) 0.9650(4) 0.0483(4) 0.0566(15) Uani 1 1 d . .
H9A H 0.2038 0.9208 0.0505 0.068 Uiso 1 1 calc R U
H9B H 0.2367 1.0295 0.0171 0.068 Uiso 1 1 calc R U
C10 C 0.2707(5) 0.8361(4) -0.0660(3) 0.0460(12) Uani 1 1 d . .
H10A H 0.2297 0.8762 -0.1183 0.055 Uiso 1 1 calc R U
H10B H 0.2088 0.7998 -0.0493 0.055 Uiso 1 1 calc R U
C11 C 0.3565(5) 0.7561(4) -0.0824(3) 0.0442(12) Uani 1 1 d . .
H11A H 0.3091 0.7040 -0.1240 0.053 Uiso 1 1 calc R U
H11B H 0.4105 0.7919 -0.1072 0.053 Uiso 1 1 calc R U
C12 C 0.4994(6) 0.3865(5) 0.2619(4) 0.0666(17) Uani 1 1 d . .
H12A H 0.5685 0.3848 0.3148 0.100 Uiso 1 1 calc R U
H12B H 0.5136 0.3391 0.2208 0.100 Uiso 1 1 calc R U
H12C H 0.4270 0.3647 0.2729 0.100 Uiso 1 1 calc R U
C13 C 0.3046(6) 0.2869(5) 0.0536(5) 0.071(2) Uani 1 1 d . .
H13A H 0.3023 0.2710 0.1100 0.107 Uiso 1 1 calc R U
H13B H 0.3223 0.2232 0.0281 0.107 Uiso 1 1 calc R U
H13C H 0.2265 0.3145 0.0178 0.107 Uiso 1 1 calc R U
C14 C 0.0543(6) 0.6182(6) 0.1098(5) 0.078(2) Uani 1 1 d . .
H14A H 0.0291 0.6899 0.0928 0.116 Uiso 1 1 calc R U
H14B H 0.0686 0.6098 0.1704 0.116 Uiso 1 1 calc R U
H14C H -0.0090 0.5700 0.0774 0.116 Uiso 1 1 calc R U
C15 C 0.1708(5) 0.5944(5) 0.0925(3) 0.0461(12) Uani 1 1 d . .
C16 C 0.2426(5) 0.4257(5) -0.2014(4) 0.0600(16) Uani 1 1 d . .
H16A H 0.1562 0.4149 -0.2150 0.090 Uiso 1 1 calc R U
H16B H 0.2819 0.3586 -0.2011 0.090 Uiso 1 1 calc R U
H16C H 0.2556 0.4712 -0.2441 0.090 Uiso 1 1 calc R U
C17 C 0.2954(5) 0.4762(4) -0.1147(3) 0.0418(11) Uani 1 1 d . .
Cl1 Cl 0.66216(13) 0.87555(12) 0.11627(11) 0.0619(4) Uani 1 1 d . .
Dy1 Dy 0.38386(2) 0.55106(2) 0.05934(2) 0.03297(9) Uani 1 1 d . .
H2A H 0.386(4) 0.957(3) -0.013(4) 0.054(18) Uiso 1 1 d D .
H4A H 0.451(3) 0.340(3) 0.047(3) 0.024(12) Uiso 1 1 d D .
N1 N 0.4092(4) 0.8918(4) 0.1797(3) 0.0493(11) Uani 1 1 d . .
N2 N 0.3413(4) 0.9081(3) 0.0032(3) 0.0436(10) Uani 1 1 d D .
O1 O 0.4674(3) 0.6778(2) 0.1650(2) 0.0399(8) Uani 1 1 d . .
O2 O 0.4288(3) 0.7028(2) -0.0047(2) 0.0347(7) Uani 1 1 d . .
O3 O 0.4831(3) 0.4911(3) 0.2282(2) 0.0471(9) Uani 1 1 d . .
O4 O 0.3969(3) 0.3634(3) 0.0610(2) 0.0436(8) Uani 1 1 d D .
O5 O 0.2140(3) 0.6642(3) 0.0580(3) 0.0546(10) Uani 1 1 d . .
O6 O 0.2238(3) 0.5058(3) 0.1137(2) 0.0495(9) Uani 1 1 d . .
O7 O 0.2270(3) 0.5088(3) -0.0758(2) 0.0525(9) Uani 1 1 d . .
O8 O 0.4109(3) 0.4868(3) -0.0795(2) 0.0377(7) Uani 1 1 d . .
Zn1 Zn 0.47386(5) 0.80986(4) 0.09554(4) 0.03830(15) Uani 1 1 d . .

loop_
_atom_site_aniso_label
_atom_site_aniso_U_11
_atom_site_aniso_U_22
_atom_site_aniso_U_33
_atom_site_aniso_U_23
_atom_site_aniso_U_13
_atom_site_aniso_U_12
C1 0.032(2) 0.041(3) 0.035(2) -0.001(2) 0.014(2) -0.002(2)
C2 0.031(2) 0.052(3) 0.041(3) 0.004(2) 0.014(2) 0.000(2)
C3 0.048(3) 0.066(4) 0.047(3) 0.013(3) 0.021(3) -0.004(3)
C4 0.055(3) 0.087(5) 0.043(3) -0.003(3) 0.028(3) -0.007(3)
C5 0.056(3) 0.073(4) 0.046(3) -0.013(3) 0.030(3) -0.007(3)
C6 0.040(3) 0.053(3) 0.042(3) -0.006(2) 0.019(2) 0.003(2)
C7 0.049(3) 0.050(3) 0.055(3) -0.015(3) 0.023(3) 0.003(2)
C8 0.069(4) 0.040(3) 0.074(4) -0.008(3) 0.024(3) 0.018(3)
C9 0.056(4) 0.045(3) 0.072(4) 0.003(3) 0.026(3) 0.022(3)
C10 0.041(3) 0.047(3) 0.050(3) 0.011(2) 0.016(2) 0.004(2)
C11 0.052(3) 0.040(3) 0.044(3) 0.006(2) 0.020(2) 0.009(2)
C12 0.082(4) 0.050(4) 0.065(4) 0.016(3) 0.022(3) 0.009(3)
C13 0.068(4) 0.037(3) 0.130(6) -0.009(3) 0.062(4) -0.015(3)
C14 0.058(4) 0.091(5) 0.102(5) 0.030(4) 0.051(4) 0.024(4)
C15 0.042(3) 0.057(3) 0.047(3) 0.004(3) 0.026(2) 0.004(3)
C16 0.050(3) 0.076(4) 0.050(3) -0.014(3) 0.012(3) -0.005(3)
C17 0.038(3) 0.040(3) 0.048(3) 0.007(2) 0.016(2) 0.003(2)
Cl1 0.0486(8) 0.0556(9) 0.0792(10) 0.0010(7) 0.0191(7) -0.0144(7)
Dy1 0.03411(14) 0.02866(14) 0.04162(15) 0.00051(9) 0.02009(10) 0.00016(9)
N1 0.055(3) 0.039(2) 0.056(3) -0.008(2) 0.021(2) 0.006(2)
N2 0.045(2) 0.034(2) 0.057(3) 0.003(2) 0.023(2) 0.0046(19)
O1 0.057(2) 0.0294(17) 0.0393(18) -0.0012(14) 0.0244(16) -0.0002(15)
O2 0.0386(17) 0.0326(17) 0.0366(17) 0.0009(14) 0.0175(14) 0.0043(14)
O3 0.053(2) 0.041(2) 0.050(2) 0.0089(17) 0.0228(18) 0.0027(17)
O4 0.043(2) 0.0367(19) 0.065(2) 0.0008(16) 0.0362(19) -0.0009(15)
O5 0.054(2) 0.048(2) 0.076(3) 0.0152(19) 0.041(2) 0.0105(18)
O6 0.048(2) 0.044(2) 0.066(2) 0.0133(18) 0.0321(19) 0.0065(18)
O7 0.0352(19) 0.067(3) 0.057(2) -0.009(2) 0.0185(18) 0.0013(18)
O8 0.0343(18) 0.0376(18) 0.0423(19) -0.0006(15) 0.0149(15) -0.0013(14)
Zn1 0.0414(3) 0.0302(3) 0.0461(3) -0.0003(2) 0.0188(3) 0.0016(2)

loop_
_atom_type_symbol
_atom_type_description
_atom_type_scat_dispersion_real
_atom_type_scat_dispersion_imag
_atom_type_scat_source
C C 0.0033 0.0016 'International Tables Vol C Tables 4.2.6.8 and 6.1.1.4'
H H 0.0000 0.0000 'International Tables Vol C Tables 4.2.6.8 and 6.1.1.4'
N N 0.0061 0.0033 'International Tables Vol C Tables 4.2.6.8 and 6.1.1.4'
O O 0.0106 0.0060 'International Tables Vol C Tables 4.2.6.8 and 6.1.1.4'
Cl Cl 0.1484 0.1585 'International Tables Vol C Tables 4.2.6.8 and 6.1.1.4'
Zn Zn 0.2839 1.4301 'International Tables Vol C Tables 4.2.6.8 and 6.1.1.4'
Dy Dy -0.1892 4.4098 'International Tables Vol C Tables 4.2.6.8 and 6.1.1.4'

loop_
_geom_angle_atom_site_label_1
_geom_angle_atom_site_label_2
_geom_angle_atom_site_label_3
_geom_angle
_geom_angle_site_symmetry_1
_geom_angle_site_symmetry_3
O1 C1 C2 117.7(4) . .
O1 C1 C6 124.6(4) . .
C2 C1 C6 117.6(4) . .
C3 C2 O3 125.3(5) . .
C3 C2 C1 121.8(5) . .
O3 C2 C1 112.9(4) . .
C2 C3 C4 119.6(5) . .
C2 C3 H3 120.2 . .
C4 C3 H3 120.2 . .
C5 C4 C3 120.5(5) . .
C5 C4 H4 119.8 . .
C3 C4 H4 119.8 . .
C4 C5 C6 120.7(5) . .
C4 C5 H5 119.6 . .
C6 C5 H5 119.6 . .
C1 C6 C5 119.5(5) . .
C1 C6 C7 123.3(5) . .
C5 C6 C7 116.8(5) . .
N1 C7 C6 124.6(5) . .
N1 C7 H7 117.7 . .
C6 C7 H7 117.7 . .
N1 C8 C9 106.8(5) . .
N1 C8 H8A 110.4 . .
C9 C8 H8A 110.4 . .
N1 C8 H8B 110.4 . .
C9 C8 H8B 110.4 . .
H8A C8 H8B 108.6 . .
N2 C9 C8 109.8(5) . .
N2 C9 H9A 109.7 . .
C8 C9 H9A 109.7 . .
N2 C9 H9B 109.7 . .
C8 C9 H9B 109.7 . .
H9A C9 H9B 108.2 . .
N2 C10 C11 109.1(4) . .
N2 C10 H10A 109.9 . .
C11 C10 H10A 109.9 . .
N2 C10 H10B 109.9 . .
C11 C10 H10B 109.9 . .
H10A C10 H10B 108.3 . .
O2 C11 C10 111.8(4) . .
O2 C11 H11A 109.3 . .
C10 C11 H11A 109.3 . .
O2 C11 H11B 109.3 . .
C10 C11 H11B 109.3 . .
H11A C11 H11B 107.9 . .
O3 C12 H12A 109.5 . .
O3 C12 H12B 109.5 . .
H12A C12 H12B 109.5 . .
O3 C12 H12C 109.5 . .
H12A C12 H12C 109.5 . .
H12B C12 H12C 109.5 . .
O4 C13 H13A 109.5 . .
O4 C13 H13B 109.5 . .
H13A C13 H13B 109.5 . .
O4 C13 H13C 109.5 . .
H13A C13 H13C 109.5 . .
H13B C13 H13C 109.5 . .
C15 C14 H14A 109.5 . .
C15 C14 H14B 109.5 . .
H14A C14 H14B 109.5 . .
C15 C14 H14C 109.5 . .
H14A C14 H14C 109.5 . .
H14B C14 H14C 109.5 . .
O5 C15 O6 121.0(4) . .
O5 C15 C14 118.6(5) . .
O6 C15 C14 120.4(5) . .
C17 C16 H16A 109.5 . .
C17 C16 H16B 109.5 . .
H16A C16 H16B 109.5 . .
C17 C16 H16C 109.5 . .
H16A C16 H16C 109.5 . .
H16B C16 H16C 109.5 . .
O7 C17 O8 119.3(5) . .
O7 C17 C16 120.6(5) . .
O8 C17 C16 120.1(5) . .
O1 Dy1 O2 71.00(11) . .
O1 Dy1 O8 83.83(11) . 3_665
O2 Dy1 O8 81.55(11) . 3_665
O1 Dy1 O4 132.14(12) . .
O2 Dy1 O4 143.18(10) . .
O8 Dy1 O4 74.75(11) 3_665 .
O1 Dy1 O6 93.42(12) . .
O2 Dy1 O6 133.64(11) . .
O8 Dy1 O6 141.60(12) 3_665 .
O4 Dy1 O6 79.26(12) . .
O1 Dy1 O7 146.95(13) . .
O2 Dy1 O7 88.77(13) . .
O8 Dy1 O7 119.69(12) 3_665 .
O4 Dy1 O7 79.30(13) . .
O6 Dy1 O7 81.75(13) . .
O1 Dy1 O5 74.34(13) . .
O2 Dy1 O5 79.93(11) . .
O8 Dy1 O5 155.00(12) 3_665 .
O4 Dy1 O5 129.34(12) . .
O6 Dy1 O5 53.71(12) . .
O7 Dy1 O5 76.61(13) . .
O1 Dy1 O8 138.17(11) . .
O2 Dy1 O8 74.65(10) . .
O8 Dy1 O8 68.00(12) 3_665 .
O4 Dy1 O8 70.52(11) . .
O6 Dy1 O8 127.91(12) . .
O7 Dy1 O8 52.11(11) . .
O5 Dy1 O8 122.11(12) . .
O1 Dy1 O3 60.20(11) . .
O2 Dy1 O3 127.51(11) . .
O8 Dy1 O3 75.50(11) 3_665 .
O4 Dy1 O3 73.07(12) . .
O6 Dy1 O3 70.13(12) . .
O7 Dy1 O3 143.47(13) . .
O5 Dy1 O3 103.05(12) . .
O8 Dy1 O3 133.63(11) . .
C7 N1 C8 121.6(5) . .
C7 N1 Zn1 129.3(4) . .
C8 N1 Zn1 108.8(4) . .
C10 N2 C9 115.9(4) . .
C10 N2 Zn1 105.4(3) . .
C9 N2 Zn1 108.1(3) . .
C10 N2 H2A 115(4) . .
C9 N2 H2A 107(4) . .
Zn1 N2 H2A 105(4) . .
C1 O1 Zn1 128.4(3) . .
C1 O1 Dy1 123.2(3) . .
Zn1 O1 Dy1 103.12(13) . .
C11 O2 Zn1 108.6(3) . .
C11 O2 Dy1 129.5(3) . .
Zn1 O2 Dy1 101.98(12) . .
C2 O3 C12 117.6(4) . .
C2 O3 Dy1 110.1(3) . .
C12 O3 Dy1 127.6(4) . .
C13 O4 Dy1 129.4(3) . .
C13 O4 H4A 112(3) . .
Dy1 O4 H4A 115(3) . .
C15 O5 Dy1 92.2(3) . .
C15 O6 Dy1 93.1(3) . .
C17 O7 Dy1 97.8(3) . .
C17 O8 Dy1 155.0(3) . 3_665
C17 O8 Dy1 90.2(3) . .
Dy1 O8 Dy1 111.99(12) 3_665 .
O1 Zn1 O2 82.43(12) . .
O1 Zn1 N1 86.35(16) . .
O2 Zn1 N1 144.73(16) . .
O1 Zn1 N2 135.53(16) . .
O2 Zn1 N2 83.53(15) . .
N1 Zn1 N2 81.40(17) . .
O1 Zn1 Cl1 115.99(11) . .
O2 Zn1 Cl1 109.00(10) . .
N1 Zn1 Cl1 105.99(14) . .
N2 Zn1 Cl1 108.48(13) . .

loop_
_geom_bond_atom_site_label_1
_geom_bond_atom_site_label_2
_geom_bond_distance
_geom_bond_site_symmetry_2
C1 O1 1.325(5) .
C1 C2 1.394(7) .
C1 C6 1.400(7) .
C2 C3 1.376(7) .
C2 O3 1.383(6) .
C3 C4 1.376(8) .
C3 H3 0.9300 .
C4 C5 1.351(9) .
C4 H4 0.9300 .
C5 C6 1.409(7) .
C5 H5 0.9300 .
C6 C7 1.450(8) .
C7 N1 1.261(7) .
C7 H7 0.9300 .
C8 N1 1.475(7) .
C8 C9 1.502(9) .
C8 H8A 0.9700 .
C8 H8B 0.9700 .
C9 N2 1.468(7) .
C9 H9A 0.9700 .
C9 H9B 0.9700 .
C10 N2 1.466(7) .
C10 C11 1.507(7) .
C10 H10A 0.9700 .
C10 H10B 0.9700 .
C11 O2 1.433(6) .
C11 H11A 0.9700 .
C11 H11B 0.9700 .
C12 O3 1.416(7) .
C12 H12A 0.9600 .
C12 H12B 0.9600 .
C12 H12C 0.9600 .
C13 O4 1.416(6) .
C13 H13A 0.9600 .
C13 H13B 0.9600 .
C13 H13C 0.9600 .
C14 C15 1.508(7) .
C14 H14A 0.9600 .
C14 H14B 0.9600 .
C14 H14C 0.9600 .
C15 O5 1.243(6) .
C15 O6 1.263(7) .
C16 C17 1.489(8) .
C16 H16A 0.9600 .
C16 H16B 0.9600 .
C16 H16C 0.9600 .
C17 O7 1.251(6) .
C17 O8 1.272(6) .
Cl1 Zn1 2.2523(15) .
Dy1 O1 2.313(3) .
Dy1 O2 2.328(3) .
Dy1 O8 2.341(3) 3_665
Dy1 O4 2.366(4) .
Dy1 O6 2.398(3) .
Dy1 O7 2.399(4) .
Dy1 O5 2.428(3) .
Dy1 O8 2.550(3) .
Dy1 O3 2.726(4) .
N1 Zn1 2.070(4) .
N2 Zn1 2.143(4) .
N2 H2A 0.897(10) .
O1 Zn1 2.035(3) .
O2 Zn1 2.055(3) .
O4 H4A 0.797(10) .
O8 Dy1 2.340(3) 3_665
